data_4085338
loop_
_publ_author_name
'Vollmer, Guy Y.'
'Wallasch, Mark W.'
'Saurenz, Dirk'
'Eger, Tobias R.'
'Bauer, Heiko'
'Wolmersh\"auser, Gotthelf'
'Prosenc, Marc H.'
'Sitzmann, Helmut'

_publ_section_title
;
 Benzylidyne Bridges from Diphenylacetylene and a Methylidyne Bridge from
 Methylmagnesium Chloride
;
_journal_issue 3
_journal_name_full Organometallics
_journal_page_first 644
_journal_paper_doi 10.1021/om501236h
_journal_volume 34
_journal_year 2015
_chemical_formula_sum 'C48 H68 Fe2'
_chemical_formula_weight 756.72
_chemical_name_systematic
;
 ?
;
_space_group_IT_number 14
_symmetry_cell_setting monoclinic
_symmetry_space_group_name_Hall '-P 2yn'
_symmetry_space_group_name_H-M 'P 1 21/n 1'
_atom_sites_solution_hydrogens geom
_atom_sites_solution_primary direct
_atom_sites_solution_secondary difmap
_audit_creation_method SHELXL-97
_cell_angle_alpha 90.00
_cell_angle_beta 113.143(9)
_cell_angle_gamma 90.00
_cell_formula_units_Z 2
_cell_length_a 11.4246(9)
_cell_length_b 17.1036(10)
_cell_length_c 11.7811(9)
_cell_measurement_reflns_used 8000
_cell_measurement_temperature 293(2)
_cell_measurement_theta_max 28
_cell_measurement_theta_min 2.35
_cell_volume 2116.8(3)
_computing_cell_refinement 'Stoe IPDS V2.63'
_computing_data_collection 'Stoe IPDS V2.63'
_computing_data_reduction 'Stoe IPDS V2.63'
_computing_molecular_graphics 'Siemens SHELXTL'
_computing_publication_material 'Siemens SHELXTL'
_computing_structure_refinement 'SHELXL-97 (Sheldrick, 1997)'
_computing_structure_solution 'SIR97 (Giacovazzo et al., 1997)'
_diffrn_ambient_temperature 293(2)
_diffrn_measurement_device_type 'Stoe IPDS'
_diffrn_measurement_method \F-Oscillation
_diffrn_radiation_monochromator graphite
_diffrn_radiation_source 'fine-focus sealed tube'
_diffrn_radiation_type MoK\a
_diffrn_radiation_wavelength 0.71073
_diffrn_reflns_av_R_equivalents 0.0630
_diffrn_reflns_av_sigmaI/netI 0.0334
_diffrn_reflns_limit_h_max 14
_diffrn_reflns_limit_h_min -14
_diffrn_reflns_limit_k_max 21
_diffrn_reflns_limit_k_min -21
_diffrn_reflns_limit_l_max 14
_diffrn_reflns_limit_l_min -14
_diffrn_reflns_number 32599
_diffrn_reflns_theta_max 26.73
_diffrn_reflns_theta_min 3.03
_exptl_absorpt_coefficient_mu 0.716
_exptl_absorpt_correction_T_max 0.77863
_exptl_absorpt_correction_T_min 0.72034
_exptl_absorpt_correction_type none
_exptl_crystal_colour 'dark red'
_exptl_crystal_density_diffrn 1.187
_exptl_crystal_density_method 'not measured'
_exptl_crystal_description 'irregular shaped block'
_exptl_crystal_F_000 816
_exptl_crystal_size_max 0.52
_exptl_crystal_size_mid 0.45
_exptl_crystal_size_min 0.38
_refine_ls_extinction_method none
_refine_ls_goodness_of_fit_ref 0.957
_refine_ls_hydrogen_treatment constr
_refine_ls_matrix_type full
_refine_ls_number_parameters 235
_refine_ls_number_reflns 4414
_refine_ls_number_restraints 0
_refine_ls_restrained_S_all 0.957
_refine_ls_R_factor_all 0.0390
_refine_ls_R_factor_gt 0.0285
_refine_ls_shift/su_max 0.001
_refine_ls_shift/su_mean 0.000
_refine_ls_structure_factor_coef Fsqd
_refine_ls_weighting_scheme 'calc w=1/[\s^2^(Fo^2^)+(0.0500P)^2^+0.0000P] where P=(Fo^2^+2Fc^2^)/3'
_refine_ls_wR_factor_gt 0.0709
_refine_ls_wR_factor_ref 0.0736
_reflns_number_gt 3482
_reflns_number_total 4414
_reflns_threshold_expression >2sigma(I)
_cod_data_source_file om501236h_si_003.cif
_cod_data_source_block 0321_corresponding_to_complex_3
_cod_depositor_comments
;
The following automatic conversions were performed:

'_symmetry_cell_setting' value 'Monoclinic' changed to 'monoclinic'
according to
/usr/data/users/saulius/crontab/automatic-downloads/rss-feeds/ACS/lib/dictionaries/cif_core.dic
dictionary named 'cif_core.dic' version 2.4.2 from 2011-04-26.

'_exptl_absorpt_correction_type' value 'None' changed to 'none'
according to
/usr/data/users/saulius/crontab/automatic-downloads/rss-feeds/ACS/lib/dictionaries/cif_core.dic
dictionary named 'cif_core.dic' version 2.4.2 from 2011-04-26.

Automatic conversion script
Id: cif_fix_values 3008 2015-01-20 13:52:24Z robertas 

 Adding full bibliography for 4085337--4085338.cif.
;
_cod_original_sg_symbol_H-M P2(1)/n
_cod_database_code 4085338

loop_
_symmetry_equiv_pos_as_xyz
'x, y, z'
'-x+1/2, y+1/2, -z+1/2'
'-x, -y, -z'
'x-1/2, -y-1/2, z-1/2'

loop_
_atom_site_label
_atom_site_type_symbol
_atom_site_fract_x
_atom_site_fract_y
_atom_site_fract_z
_atom_site_U_iso_or_equiv
_atom_site_adp_type
_atom_site_occupancy
_atom_site_calc_flag
_atom_site_refinement_flags
Fe1 Fe 0.030765(18) 0.056023(10) 0.062994(17) 0.02186(7) Uani 1 d .
C1 C 0.12900(14) 0.10448(8) 0.24568(13) 0.0289(3) Uani 1 d .
C2 C -0.00414(14) 0.12839(8) 0.19552(13) 0.0275(3) Uani 1 d .
C3 C -0.02314(14) 0.17008(8) 0.08450(13) 0.0279(3) Uani 1 d .
H3 H -0.0995 0.1933 0.0340 0.033 Uiso 1 calc R
C4 C 0.08940(15) 0.17146(8) 0.06141(14) 0.0307(3) Uani 1 d .
C5 C 0.18156(14) 0.13155(8) 0.16207(14) 0.0309(3) Uani 1 d .
H5 H 0.2657 0.1240 0.1721 0.037 Uiso 1 calc R
C6 C -0.12297(13) 0.02575(8) -0.04869(12) 0.0253(3) Uani 1 d .
C10 C 0.21597(16) 0.07115(10) 0.37213(14) 0.0393(4) Uani 1 d .
C11 C 0.34393(18) 0.04457(13) 0.37220(17) 0.0558(5) Uani 1 d .
H11A H 0.3976 0.0264 0.4531 0.084 Uiso 1 calc R
H11B H 0.3843 0.0877 0.3498 0.084 Uiso 1 calc R
H11C H 0.3302 0.0029 0.3137 0.084 Uiso 1 calc R
C12 C 0.2487(2) 0.13870(12) 0.46685(17) 0.0563(5) Uani 1 d .
H12A H 0.1726 0.1560 0.4754 0.084 Uiso 1 calc R
H12B H 0.2850 0.1814 0.4387 0.084 Uiso 1 calc R
H12C H 0.3088 0.1207 0.5453 0.084 Uiso 1 calc R
C13 C 0.1609(2) 0.00152(11) 0.41532(18) 0.0586(5) Uani 1 d .
H13A H 0.1400 -0.0393 0.3546 0.088 Uiso 1 calc R
H13B H 0.0854 0.0175 0.4263 0.088 Uiso 1 calc R
H13C H 0.2226 -0.0175 0.4923 0.088 Uiso 1 calc R
C20 C -0.10968(16) 0.12053(9) 0.24443(14) 0.0351(3) Uani 1 d .
C21 C -0.15562(18) 0.03564(11) 0.24140(17) 0.0455(4) Uani 1 d .
H21A H -0.1893 0.0169 0.1578 0.068 Uiso 1 calc R
H21B H -0.2208 0.0337 0.2736 0.068 Uiso 1 calc R
H21C H -0.0854 0.0033 0.2909 0.068 Uiso 1 calc R
C22 C -0.06816(19) 0.15245(12) 0.37626(16) 0.0488(5) Uani 1 d .
H22A H -0.0047 0.1186 0.4325 0.073 Uiso 1 calc R
H22B H -0.1404 0.1547 0.3985 0.073 Uiso 1 calc R
H22C H -0.0333 0.2039 0.3803 0.073 Uiso 1 calc R
C23 C -0.22624(17) 0.16961(12) 0.16488(17) 0.0486(4) Uani 1 d .
H23A H -0.2017 0.2234 0.1669 0.073 Uiso 1 calc R
H23B H -0.2913 0.1650 0.1969 0.073 Uiso 1 calc R
H23C H -0.2583 0.1510 0.0813 0.073 Uiso 1 calc R
C40 C 0.11387(17) 0.21682(9) -0.03825(16) 0.0374(4) Uani 1 d .
C41 C -0.0050(2) 0.22088(13) -0.15913(18) 0.0611(6) Uani 1 d .
H41A H 0.0141 0.2502 -0.2192 0.092 Uiso 1 calc R
H41B H -0.0727 0.2461 -0.1442 0.092 Uiso 1 calc R
H41C H -0.0307 0.1689 -0.1895 0.092 Uiso 1 calc R
C42 C 0.1508(2) 0.30046(10) 0.0098(2) 0.0574(5) Uani 1 d .
H42A H 0.2277 0.2992 0.0831 0.086 Uiso 1 calc R
H42B H 0.0836 0.3232 0.0285 0.086 Uiso 1 calc R
H42C H 0.1642 0.3312 -0.0522 0.086 Uiso 1 calc R
C43 C 0.2201(2) 0.18074(12) -0.0669(2) 0.0612(6) Uani 1 d .
H43A H 0.2979 0.1825 0.0054 0.092 Uiso 1 calc R
H43B H 0.2304 0.2094 -0.1324 0.092 Uiso 1 calc R
H43C H 0.1994 0.1274 -0.0919 0.092 Uiso 1 calc R
C60 C -0.25467(14) 0.05333(8) -0.09842(13) 0.0289(3) Uani 1 d .
C61 C -0.28903(16) 0.12331(10) -0.16480(15) 0.0376(4) Uani 1 d .
H61 H -0.2271 0.1526 -0.1783 0.045 Uiso 1 calc R
C62 C -0.41398(18) 0.14976(12) -0.21084(17) 0.0513(5) Uani 1 d .
H62 H -0.4348 0.1966 -0.2543 0.062 Uiso 1 calc R
C63 C -0.50633(18) 0.10744(14) -0.19278(18) 0.0579(6) Uani 1 d .
H63 H -0.5898 0.1255 -0.2234 0.069 Uiso 1 calc R
C64 C -0.47569(17) 0.03804(13) -0.12920(17) 0.0518(5) Uani 1 d .
H64 H -0.5387 0.0089 -0.1172 0.062 Uiso 1 calc R
C65 C -0.35132(15) 0.01128(10) -0.08287(14) 0.0372(4) Uani 1 d .
H65 H -0.3320 -0.0359 -0.0404 0.045 Uiso 1 calc R

loop_
_atom_site_aniso_label
_atom_site_aniso_U_11
_atom_site_aniso_U_22
_atom_site_aniso_U_33
_atom_site_aniso_U_23
_atom_site_aniso_U_13
_atom_site_aniso_U_12
Fe1 0.02024(11) 0.02115(11) 0.02276(11) -0.00040(7) 0.00690(8) -0.00097(8)
C1 0.0305(7) 0.0271(7) 0.0249(7) -0.0055(5) 0.0064(6) -0.0031(6)
C2 0.0319(8) 0.0242(6) 0.0259(7) -0.0028(5) 0.0107(6) -0.0005(6)
C3 0.0323(8) 0.0219(6) 0.0296(7) -0.0015(5) 0.0123(6) 0.0001(6)
C4 0.0362(8) 0.0234(7) 0.0326(7) -0.0026(6) 0.0138(6) -0.0064(6)
C5 0.0258(7) 0.0295(7) 0.0342(8) -0.0069(6) 0.0082(6) -0.0067(6)
C6 0.0256(7) 0.0248(6) 0.0247(7) 0.0002(5) 0.0091(6) -0.0009(5)
C10 0.0380(9) 0.0446(9) 0.0247(7) -0.0030(6) 0.0011(7) 0.0033(7)
C11 0.0422(10) 0.0741(14) 0.0344(9) -0.0056(9) -0.0028(8) 0.0162(9)
C12 0.0526(11) 0.0676(13) 0.0351(9) -0.0172(9) 0.0028(9) -0.0014(9)
C13 0.0667(13) 0.0535(11) 0.0432(11) 0.0160(9) 0.0083(9) 0.0065(10)
C20 0.0368(8) 0.0396(8) 0.0329(8) -0.0003(6) 0.0179(7) 0.0021(7)
C21 0.0446(10) 0.0526(10) 0.0427(9) 0.0018(8) 0.0207(8) -0.0104(8)
C22 0.0543(11) 0.0587(11) 0.0411(10) -0.0068(8) 0.0269(9) 0.0036(9)
C23 0.0431(10) 0.0606(11) 0.0480(10) 0.0013(9) 0.0242(8) 0.0142(9)
C40 0.0444(9) 0.0307(8) 0.0413(8) 0.0029(7) 0.0213(8) -0.0072(7)
C41 0.0693(14) 0.0684(13) 0.0431(10) 0.0147(9) 0.0195(10) -0.0155(11)
C42 0.0786(14) 0.0331(9) 0.0689(13) 0.0002(9) 0.0380(12) -0.0141(9)
C43 0.0812(15) 0.0487(11) 0.0754(14) 0.0162(10) 0.0542(13) 0.0049(10)
C60 0.0244(7) 0.0333(7) 0.0252(7) -0.0021(6) 0.0057(6) 0.0030(6)
C61 0.0344(8) 0.0391(8) 0.0353(8) 0.0054(7) 0.0093(7) 0.0058(7)
C62 0.0461(11) 0.0595(12) 0.0419(10) 0.0135(8) 0.0103(8) 0.0248(9)
C63 0.0306(9) 0.0933(16) 0.0436(10) 0.0101(10) 0.0079(8) 0.0251(10)
C64 0.0242(8) 0.0861(14) 0.0428(10) 0.0059(9) 0.0109(8) 0.0010(8)
C65 0.0275(8) 0.0472(9) 0.0355(8) 0.0046(7) 0.0108(7) 0.0022(7)

loop_
_atom_type_symbol
_atom_type_description
_atom_type_scat_dispersion_real
_atom_type_scat_dispersion_imag
_atom_type_scat_source
C C 0.0033 0.0016 'International Tables Vol C Tables 4.2.6.8 and 6.1.1.4'
H H 0.0000 0.0000 'International Tables Vol C Tables 4.2.6.8 and 6.1.1.4'
Fe Fe 0.3463 0.8444 'International Tables Vol C Tables 4.2.6.8 and 6.1.1.4'
